data_7002728
loop_
_publ_author_name
'Maurya, Mannar R.'
'Arya, Aarti'
'Kumar, Umesh'
'Kumar, Amit'
'Avecilla, Fernando'
'Pessoa, Jo\~ao Costa'

_publ_section_title
;
 Polymer-bound oxidovanadium(IV) and dioxidovanadium(V) complexes:
 synthesis, characterization and catalytic application for the
 hydroamination of styrene and vinyl pyridine
;
_journal_issue 43
_journal_name_full 'Dalton Transactions'
_journal_page_first 9555
_journal_page_last 9566
_journal_paper_doi 10.1039/b912180c
_journal_year 2009
_chemical_formula_sum 'C19 H20 N2 O4 V'
_chemical_formula_weight 391.31
_chemical_name_systematic
;
?
;
_space_group_IT_number 19
_symmetry_cell_setting orthorhombic
_symmetry_space_group_name_Hall 'P 2ac 2ab'
_symmetry_space_group_name_H-M 'P 21 21 21'
_atom_sites_solution_hydrogens geom
_atom_sites_solution_primary direct
_atom_sites_solution_secondary difmap
_audit_creation_method SHELXL-97
_cell_angle_alpha 90.00
_cell_angle_beta 90.00
_cell_angle_gamma 90.00
_cell_formula_units_Z 4
_cell_length_a 20.070(4)
_cell_length_b 10.750(2)
_cell_length_c 8.5203(17)
_cell_measurement_temperature 293(2)
_cell_volume 1838.3(6)
_computing_cell_refinement 'Bruker SAINT'
_computing_data_collection 'Bruker KAPPA X8APEX'
_computing_data_reduction 'Bruker SHELXTL'
_computing_molecular_graphics 'Bruker SHELXTL'
_computing_publication_material 'Bruker SHELXTL'
_computing_structure_refinement 'SHELXL-97 (Sheldrick, 1997)'
_computing_structure_solution 'SHELXS-97 (Sheldrick, 1990)'
_diffrn_ambient_temperature 293(2)
_diffrn_measured_fraction_theta_full 0.991
_diffrn_measured_fraction_theta_max 0.991
_diffrn_measurement_device_type 'CCD area detector'
_diffrn_measurement_method 'phi and omega scans'
_diffrn_radiation_monochromator graphite
_diffrn_radiation_source 'fine-focus sealed tube'
_diffrn_radiation_type MoK\a
_diffrn_radiation_wavelength 0.71073
_diffrn_reflns_av_R_equivalents 0.0401
_diffrn_reflns_av_sigmaI/netI 0.0241
_diffrn_reflns_limit_h_max 25
_diffrn_reflns_limit_h_min -25
_diffrn_reflns_limit_k_max 13
_diffrn_reflns_limit_k_min -13
_diffrn_reflns_limit_l_max 10
_diffrn_reflns_limit_l_min -10
_diffrn_reflns_number 40295
_diffrn_reflns_theta_full 26.88
_diffrn_reflns_theta_max 26.88
_diffrn_reflns_theta_min 2.60
_exptl_absorpt_coefficient_mu 0.566
_exptl_absorpt_correction_T_max 0.896
_exptl_absorpt_correction_T_min 0.698
_exptl_absorpt_correction_type multi-scan
_exptl_absorpt_process_details 'North et al., 1968'
_exptl_crystal_colour Brown
_exptl_crystal_density_diffrn 1.414
_exptl_crystal_density_method 'not measured'
_exptl_crystal_description Block
_exptl_crystal_F_000 812
_exptl_crystal_size_max 0.52
_exptl_crystal_size_mid 0.38
_exptl_crystal_size_min 0.19
_refine_diff_density_max 0.289
_refine_diff_density_min -0.204
_refine_diff_density_rms 0.037
_refine_ls_abs_structure_details 'Flack H D (1983), Acta Cryst. A39, 876-881'
_refine_ls_extinction_expression Fc^*^=kFc[1+0.001xFc^2^\l^3^/sin(2\q)]^-1/4^
_refine_ls_extinction_method none
_refine_ls_goodness_of_fit_ref 2.133
_refine_ls_hydrogen_treatment constr
_refine_ls_matrix_type full
_refine_ls_number_parameters 238
_refine_ls_number_reflns 3931
_refine_ls_number_restraints 0
_refine_ls_restrained_S_all 2.133
_refine_ls_R_factor_all 0.0337
_refine_ls_R_factor_gt 0.0281
_refine_ls_shift/su_max 0.000
_refine_ls_shift/su_mean 0.000
_refine_ls_structure_factor_coef Fsqd
_refine_ls_weighting_details 'calc w=1/[\s^2^(Fo^2^)+(0.0000P)^2^+0.0000P] where P=(Fo^2^+2Fc^2^)/3'
_refine_ls_weighting_scheme calc
_refine_ls_wR_factor_gt 0.0469
_refine_ls_wR_factor_ref 0.0477
_reflns_number_gt 3602
_reflns_number_total 3931
_reflns_threshold_expression >2sigma(I)
_cod_data_source_file b912180c.txt
_cod_data_source_block ups480mrm
_cod_depositor_comments
;
The following automatic conversions were performed:
'_symmetry_cell_setting' value 'Orthorhombic' changed to 'orthorhombic'
according to '/home/saulius/struct/CIF-dictionaries/cif_core.dic'
dictionary named 'cif_core.dic' version 2.4.1 from 2010-06-29.

Automatic conversion script
Id: cif_fix_enum 1527 2010-12-29 10:47:43Z saulius 

2018-02-23
Z value and formula fixed to values more according to usual
chemical conventions.                 miguel
;
_cod_original_formula_sum 'C76 H80 N8 O16 V4'
_cod_original_formula_weight 1565.24
_cod_original_formula_units_Z 1
_cod_original_sg_symbol_H-M P212121
_cod_database_code 7002728

loop_
_symmetry_equiv_pos_as_xyz
'x, y, z'
'-x+1/2, -y, z+1/2'
'x+1/2, -y+1/2, -z'
'-x, y+1/2, -z+1/2'

loop_
_atom_site_label
_atom_site_type_symbol
_atom_site_fract_x
_atom_site_fract_y
_atom_site_fract_z
_atom_site_U_iso_or_equiv
_atom_site_adp_type
_atom_site_occupancy
_atom_site_symmetry_multiplicity
_atom_site_calc_flag
_atom_site_refinement_flags
_atom_site_disorder_assembly
_atom_site_disorder_group
V4 V 0.444965(14) 0.05673(3) 0.47756(3) 0.02896(9) Uani 1 1 d . . .
O1 O 0.53582(5) 0.11834(9) 0.49216(14) 0.0367(3) Uani 1 1 d . . .
O2 O 0.46170(6) -0.01837(10) 0.70331(12) 0.0348(3) Uani 1 1 d . . .
O3 O 0.41356(6) 0.20622(11) 0.59617(13) 0.0369(3) Uani 1 1 d . . .
O4 O 0.41882(6) 0.10515(10) 0.30981(14) 0.0379(3) Uani 1 1 d . . .
N1 N 0.48367(7) -0.10834(12) 0.39097(15) 0.0296(3) Uani 1 1 d . . .
N2 N 0.35004(7) -0.03693(13) 0.52571(17) 0.0357(3) Uani 1 1 d . . .
C6 C 0.59292(9) -0.02557(16) 0.3252(2) 0.0332(4) Uani 1 1 d . . .
C1 C 0.58982(9) 0.08272(16) 0.4183(2) 0.0346(5) Uani 1 1 d . . .
C2 C 0.64860(10) 0.15360(18) 0.4329(3) 0.0506(6) Uani 1 1 d . . .
H2 H 0.6492 0.2216 0.5004 0.061 Uiso 1 1 calc R . .
C3 C 0.70432(11) 0.1244(2) 0.3502(3) 0.0653(7) Uani 1 1 d . . .
H3 H 0.7421 0.1738 0.3606 0.078 Uiso 1 1 calc R . .
C5 C 0.65131(10) -0.0521(2) 0.2412(2) 0.0515(5) Uani 1 1 d . . .
H5 H 0.6528 -0.1222 0.1774 0.062 Uiso 1 1 calc R . .
C4 C 0.70604(12) 0.0229(2) 0.2509(3) 0.0703(8) Uani 1 1 d . . .
H4 H 0.7439 0.0059 0.1917 0.084 Uiso 1 1 calc R . .
C7 C 0.54110(9) -0.11631(16) 0.32355(19) 0.0330(4) Uani 1 1 d . . .
H7 H 0.5496 -0.1890 0.2679 0.040 Uiso 1 1 calc R . .
C9 C 0.40140(9) -0.24203(16) 0.5267(3) 0.0479(5) Uani 1 1 d . . .
H9A H 0.3859 -0.3275 0.5241 0.057 Uiso 1 1 calc R . .
H9B H 0.4316 -0.2340 0.6149 0.057 Uiso 1 1 calc R . .
C10 C 0.34305(10) -0.15869(18) 0.5533(2) 0.0413(5) Uani 1 1 d . . .
C11 C 0.28226(11) -0.2066(2) 0.6039(3) 0.0614(7) Uani 1 1 d . . .
H11 H 0.2782 -0.2913 0.6240 0.074 Uiso 1 1 calc R . .
C12 C 0.22884(12) -0.1304(3) 0.6242(3) 0.0708(7) Uani 1 1 d . . .
H12 H 0.1883 -0.1624 0.6581 0.085 Uiso 1 1 calc R . .
C13 C 0.23553(11) -0.0063(2) 0.5940(3) 0.0662(7) Uani 1 1 d . . .
H13 H 0.1998 0.0478 0.6069 0.079 Uiso 1 1 calc R . .
C14 C 0.29667(10) 0.0367(2) 0.5439(2) 0.0485(5) Uani 1 1 d . . .
H14 H 0.3011 0.1210 0.5217 0.058 Uiso 1 1 calc R . .
C15 C 0.45106(9) 0.02774(16) 0.83653(19) 0.0339(4) Uani 1 1 d . . .
C17 C 0.42413(9) 0.14594(17) 0.8600(2) 0.0416(5) Uani 1 1 d . . .
H17 H 0.4165 0.1710 0.9629 0.050 Uiso 1 1 calc R . .
C18 C 0.40811(8) 0.22785(16) 0.7425(2) 0.0336(4) Uani 1 1 d . . .
C19 C 0.38234(9) 0.35568(17) 0.7839(2) 0.0470(6) Uani 1 1 d . . .
H19A H 0.4190 0.4082 0.8133 0.071 Uiso 1 1 calc R . .
H19B H 0.3517 0.3493 0.8701 0.071 Uiso 1 1 calc R . .
H19C H 0.3600 0.3908 0.6948 0.071 Uiso 1 1 calc R . .
C16 C 0.47001(9) -0.05037(18) 0.9762(2) 0.0545(5) Uani 1 1 d . . .
H16A H 0.4620 -0.1365 0.9531 0.082 Uiso 1 1 calc R . .
H16C H 0.4438 -0.0260 1.0652 0.082 Uiso 1 1 calc R . .
H16B H 0.5164 -0.0385 0.9994 0.082 Uiso 1 1 calc R . .
C8 C 0.43955(10) -0.21579(16) 0.3771(2) 0.0426(5) Uani 1 1 d . . .
H8A H 0.4658 -0.2884 0.3499 0.051 Uiso 1 1 calc R . .
H8B H 0.4081 -0.2012 0.2926 0.051 Uiso 1 1 calc R . .

loop_
_atom_site_aniso_label
_atom_site_aniso_U_11
_atom_site_aniso_U_22
_atom_site_aniso_U_33
_atom_site_aniso_U_23
_atom_site_aniso_U_13
_atom_site_aniso_U_12
V4 0.03591(17) 0.02626(15) 0.02469(14) -0.00142(13) -0.00011(14) 0.00127(15)
O1 0.0373(7) 0.0334(6) 0.0394(7) -0.0059(6) 0.0011(6) -0.0049(5)
O2 0.0463(9) 0.0335(7) 0.0245(6) -0.0016(5) -0.0007(5) 0.0043(6)
O3 0.0480(8) 0.0310(7) 0.0315(7) -0.0059(6) 0.0004(6) 0.0066(6)
O4 0.0484(8) 0.0360(8) 0.0294(7) 0.0018(6) -0.0029(6) 0.0040(6)
N1 0.0348(9) 0.0273(8) 0.0266(7) -0.0036(6) -0.0007(7) -0.0012(7)
N2 0.0347(9) 0.0349(9) 0.0376(8) -0.0010(8) 0.0017(7) 0.0005(7)
C6 0.0325(11) 0.0341(11) 0.0329(10) 0.0084(8) 0.0006(9) 0.0030(9)
C1 0.0343(12) 0.0336(11) 0.0360(10) 0.0102(8) -0.0073(9) -0.0015(10)
C2 0.0414(14) 0.0345(12) 0.0760(17) 0.0097(11) -0.0098(12) -0.0044(10)
C3 0.0322(14) 0.0569(17) 0.107(2) 0.0115(15) 0.0044(14) -0.0044(12)
C5 0.0489(14) 0.0458(13) 0.0597(13) 0.0067(12) 0.0111(11) 0.0107(13)
C4 0.0426(15) 0.0632(17) 0.105(2) 0.0145(16) 0.0229(14) 0.0048(13)
C7 0.0422(13) 0.0297(10) 0.0272(9) -0.0028(8) -0.0037(9) 0.0082(9)
C9 0.0457(12) 0.0282(10) 0.0698(14) 0.0005(11) 0.0053(12) -0.0103(9)
C10 0.0371(12) 0.0411(12) 0.0456(12) -0.0004(10) 0.0036(9) -0.0065(10)
C11 0.0479(15) 0.0546(15) 0.0818(17) 0.0064(13) 0.0123(13) -0.0141(13)
C12 0.0432(16) 0.085(2) 0.0839(19) 0.0051(15) 0.0145(13) -0.0154(15)
C13 0.0373(15) 0.0749(18) 0.0863(18) -0.0027(14) 0.0092(13) 0.0063(13)
C14 0.0386(12) 0.0511(13) 0.0558(13) -0.0001(12) 0.0015(10) 0.0051(11)
C15 0.0334(11) 0.0406(11) 0.0276(9) -0.0010(8) -0.0006(9) -0.0061(10)
C17 0.0527(15) 0.0436(12) 0.0286(10) -0.0110(9) -0.0005(9) 0.0069(10)
C18 0.0207(10) 0.0351(11) 0.0450(12) -0.0141(9) -0.0010(9) -0.0027(9)
C19 0.0424(13) 0.0449(13) 0.0538(13) -0.0206(11) -0.0078(10) 0.0089(10)
C16 0.0796(15) 0.0556(12) 0.0283(9) 0.0046(12) -0.0003(10) 0.0066(12)
C8 0.0408(12) 0.0339(11) 0.0531(12) -0.0154(9) -0.0008(11) -0.0036(10)

loop_
_atom_type_symbol
_atom_type_description
_atom_type_scat_dispersion_real
_atom_type_scat_dispersion_imag
_atom_type_scat_source
C C 0.0033 0.0016 'International Tables Vol C Tables 4.2.6.8 and 6.1.1.4'
H H 0.0000 0.0000 'International Tables Vol C Tables 4.2.6.8 and 6.1.1.4'
N N 0.0061 0.0033 'International Tables Vol C Tables 4.2.6.8 and 6.1.1.4'
O O 0.0106 0.0060 'International Tables Vol C Tables 4.2.6.8 and 6.1.1.4'
V V 0.3005 0.5294 'International Tables Vol C Tables 4.2.6.8 and 6.1.1.4'

loop_
_geom_angle_atom_site_label_1
_geom_angle_atom_site_label_2
_geom_angle_atom_site_label_3
_geom_angle
_geom_angle_site_symmetry_1
_geom_angle_site_symmetry_3
_geom_angle_publ_flag
O4 V4 O1 104.63(6) . . ?
O4 V4 O3 94.94(6) . . ?
O1 V4 O3 89.40(5) . . ?
O4 V4 N1 94.76(6) . . ?
O1 V4 N1 87.88(5) . . ?
O3 V4 N1 170.30(5) . . ?
O4 V4 O2 169.76(6) . . ?
O1 V4 O2 85.58(5) . . ?
O3 V4 O2 84.10(5) . . ?
N1 V4 O2 86.41(5) . . ?
O4 V4 N2 91.80(6) . . ?
O1 V4 N2 163.56(5) . . ?
O3 V4 N2 90.03(5) . . ?
N1 V4 N2 89.95(6) . . ?
O2 V4 N2 78.02(5) . . ?
C1 O1 V4 130.19(11) . . ?
C15 O2 V4 130.12(11) . . ?
C18 O3 V4 131.96(12) . . ?
C7 N1 C8 116.94(15) . . ?
C7 N1 V4 123.36(12) . . ?
C8 N1 V4 118.60(11) . . ?
C10 N2 C14 118.27(16) . . ?
C10 N2 V4 124.98(12) . . ?
C14 N2 V4 116.40(12) . . ?
C5 C6 C1 119.44(18) . . ?
C5 C6 C7 117.75(18) . . ?
C1 C6 C7 122.56(16) . . ?
O1 C1 C6 123.22(16) . . ?
O1 C1 C2 119.44(17) . . ?
C6 C1 C2 117.33(17) . . ?
C3 C2 C1 121.2(2) . . ?
C3 C2 H2 119.4 . . ?
C1 C2 H2 119.4 . . ?
C2 C3 C4 121.4(2) . . ?
C2 C3 H3 119.3 . . ?
C4 C3 H3 119.3 . . ?
C4 C5 C6 121.4(2) . . ?
C4 C5 H5 119.3 . . ?
C6 C5 H5 119.3 . . ?
C5 C4 C3 118.9(2) . . ?
C5 C4 H4 120.5 . . ?
C3 C4 H4 120.5 . . ?
N1 C7 C6 126.98(16) . . ?
N1 C7 H7 116.5 . . ?
C6 C7 H7 116.5 . . ?
C10 C9 C8 114.40(17) . . ?
C10 C9 H9A 108.7 . . ?
C8 C9 H9A 108.7 . . ?
C10 C9 H9B 108.7 . . ?
C8 C9 H9B 108.7 . . ?
H9A C9 H9B 107.6 . . ?
N2 C10 C11 120.55(19) . . ?
N2 C10 C9 118.61(16) . . ?
C11 C10 C9 120.84(18) . . ?
C12 C11 C10 120.5(2) . . ?
C12 C11 H11 119.8 . . ?
C10 C11 H11 119.8 . . ?
C11 C12 C13 119.1(2) . . ?
C11 C12 H12 120.4 . . ?
C13 C12 H12 120.4 . . ?
C12 C13 C14 118.3(2) . . ?
C12 C13 H13 120.9 . . ?
C14 C13 H13 120.9 . . ?
N2 C14 C13 123.3(2) . . ?
N2 C14 H14 118.4 . . ?
C13 C14 H14 118.4 . . ?
O2 C15 C17 123.69(16) . . ?
O2 C15 C16 116.82(16) . . ?
C17 C15 C16 119.49(15) . . ?
C18 C17 C15 124.79(16) . . ?
C18 C17 H17 117.6 . . ?
C15 C17 H17 117.6 . . ?
O3 C18 C17 125.28(16) . . ?
O3 C18 C19 115.12(16) . . ?
C17 C18 C19 119.59(17) . . ?
C18 C19 H19A 109.5 . . ?
C18 C19 H19B 109.5 . . ?
H19A C19 H19B 109.5 . . ?
C18 C19 H19C 109.5 . . ?
H19A C19 H19C 109.5 . . ?
H19B C19 H19C 109.5 . . ?
C15 C16 H16A 109.5 . . ?
C15 C16 H16C 109.5 . . ?
H16A C16 H16C 109.5 . . ?
C15 C16 H16B 109.5 . . ?
H16A C16 H16B 109.5 . . ?
H16C C16 H16B 109.5 . . ?
N1 C8 C9 112.72(14) . . ?
N1 C8 H8A 109.0 . . ?
C9 C8 H8A 109.0 . . ?
N1 C8 H8B 109.0 . . ?
C9 C8 H8B 109.0 . . ?
H8A C8 H8B 107.8 . . ?

loop_
_geom_bond_atom_site_label_1
_geom_bond_atom_site_label_2
_geom_bond_distance
_geom_bond_site_symmetry_2
_geom_bond_publ_flag
V4 O4 1.6091(12) . ?
V4 O1 1.9439(11) . ?
V4 O3 2.0003(12) . ?
V4 N1 2.0729(14) . ?
V4 O2 2.1129(11) . ?
V4 N2 2.1936(14) . ?
O1 C1 1.311(2) . ?
O2 C15 1.2569(18) . ?
O3 C18 1.273(2) . ?
N1 C7 1.291(2) . ?
N1 C8 1.460(2) . ?
N2 C10 1.337(2) . ?
N2 C14 1.341(2) . ?
C6 C5 1.402(2) . ?
C6 C1 1.410(2) . ?
C6 C7 1.426(2) . ?
C1 C2 1.410(2) . ?
C2 C3 1.359(3) . ?
C2 H2 0.9300 . ?
C3 C4 1.381(3) . ?
C3 H3 0.9300 . ?
C5 C4 1.365(3) . ?
C5 H5 0.9300 . ?
C4 H4 0.9300 . ?
C7 H7 0.9300 . ?
C9 C10 1.492(2) . ?
C9 C8 1.513(3) . ?
C9 H9A 0.9700 . ?
C9 H9B 0.9700 . ?
C10 C11 1.393(3) . ?
C11 C12 1.360(3) . ?
C11 H11 0.9300 . ?
C12 C13 1.365(3) . ?
C12 H12 0.9300 . ?
C13 C14 1.379(3) . ?
C13 H13 0.9300 . ?
C14 H14 0.9300 . ?
C15 C17 1.395(2) . ?
C15 C16 1.505(2) . ?
C17 C18 1.372(2) . ?
C17 H17 0.9300 . ?
C18 C19 1.510(2) . ?
C19 H19A 0.9600 . ?
C19 H19B 0.9600 . ?
C19 H19C 0.9600 . ?
C16 H16A 0.9600 . ?
C16 H16C 0.9600 . ?
C16 H16B 0.9600 . ?
C8 H8A 0.9700 . ?
C8 H8B 0.9700 . ?
